data_4087023
loop_
_publ_author_name
'Sipos, Gell\'ert'
'Gao, Pengchao'
'Foster, Daven'
'Skelton, Brian W.'
'Sobolev, Alexandre N.'
'Dorta, Reto'

_publ_section_title
;
 In-Depth Study on Chloride Abstractions from (NHC)Ir(COD)Cl Complexes
;
_journal_issue 4
_journal_name_full Organometallics
_journal_page_first 801
_journal_paper_doi 10.1021/acs.organomet.6b00864
_journal_volume 36
_journal_year 2017
_chemical_formula_moiety 'C55 H70 Ir N2, C2 F6 N O4 S2'
_chemical_formula_sum 'C57 H70 F6 Ir N3 O4 S2'
_chemical_formula_weight 1231.48
_space_group_IT_number 2
_symmetry_cell_setting triclinic
_symmetry_Int_Tables_number 2
_symmetry_space_group_name_Hall '-P 1'
_symmetry_space_group_name_H-M 'P -1'
_atom_sites_solution_hydrogens geom
_audit_creation_date 2016-02-03T20:46:27-00:00
_audit_creation_method 'WinGX routine CIF_UPDATE'
_cell_angle_alpha 95.964(2)
_cell_angle_beta 106.586(2)
_cell_angle_gamma 110.697(2)
_cell_formula_units_Z 2
_cell_length_a 11.0054(3)
_cell_length_b 14.5748(3)
_cell_length_c 18.9790(4)
_cell_measurement_reflns_used 24826
_cell_measurement_temperature 100(2)
_cell_measurement_theta_max 31.671
_cell_measurement_theta_min 2.073
_cell_volume 2657.14(12)
_computing_cell_refinement 'CrysAlisPro 1.171.38.41 (Rigaku OD, 2015)'
_computing_data_collection 'CrysAlisPro 1.171.38.41 (Rigaku OD, 2015)'
_computing_data_reduction 'CrysAlisPro 1.171.38.41 (Rigaku OD, 2015)'
_computing_molecular_graphics 'Diamond (Brandenburg, K., (1999)'
_computing_publication_material 'WinGX Farrugia, L. J. (1999)'
_computing_structure_refinement 'SHELXL-2014 (Sheldrick, 2015)'
_computing_structure_solution 'SHELXT (Sheldrick, 2015)'
_diffrn_ambient_temperature 100(2)
_diffrn_detector 'CCD plate'
_diffrn_detector_area_resol_mean 16.0009
_diffrn_measured_fraction_theta_full 0.999
_diffrn_measured_fraction_theta_max 0.933
_diffrn_measurement_device 'four-circle diffractometer'
_diffrn_measurement_device_type 'Oxford Diffraction Xcalibur diffractometer'
_diffrn_measurement_method '\w scans'
_diffrn_orient_matrix_type 'CrysAlisPro convention (1999,Acta A55,543-557)'
_diffrn_orient_matrix_UB_11 0.0483028
_diffrn_orient_matrix_UB_12 0.0253813
_diffrn_orient_matrix_UB_13 -0.0167863
_diffrn_orient_matrix_UB_21 -0.0514951
_diffrn_orient_matrix_UB_22 -0.0229345
_diffrn_orient_matrix_UB_23 -0.0363121
_diffrn_orient_matrix_UB_31 -0.0202132
_diffrn_orient_matrix_UB_32 0.041052
_diffrn_orient_matrix_UB_33 0.0020015
_diffrn_radiation_monochromator graphite
_diffrn_radiation_probe x-ray
_diffrn_radiation_type MoK\a
_diffrn_radiation_wavelength 0.71073
_diffrn_reflns_av_R_equivalents 0.0269
_diffrn_reflns_av_unetI/netI 0.0407
_diffrn_reflns_Laue_measured_fraction_full 0.999
_diffrn_reflns_Laue_measured_fraction_max 0.933
_diffrn_reflns_limit_h_max 16
_diffrn_reflns_limit_h_min -15
_diffrn_reflns_limit_k_max 20
_diffrn_reflns_limit_k_min -21
_diffrn_reflns_limit_l_max 28
_diffrn_reflns_limit_l_min -27
_diffrn_reflns_number 40082
_diffrn_reflns_point_group_measured_fraction_full 0.999
_diffrn_reflns_point_group_measured_fraction_max 0.933
_diffrn_reflns_theta_full 30
_diffrn_reflns_theta_max 31.91
_diffrn_reflns_theta_min 2.049
_diffrn_source 'fine-focus sealed X-ray tube'
_exptl_absorpt_coefficient_mu 2.662
_exptl_absorpt_correction_T_max 0.787
_exptl_absorpt_correction_T_min 0.593
_exptl_absorpt_correction_type analytical
_exptl_absorpt_process_details
;
        CrysAlisPro 1.171.38.41 (Rigaku Oxford Diffraction, 2015)
;
_exptl_crystal_colour orange
_exptl_crystal_density_diffrn 1.539
_exptl_crystal_description plate
_exptl_crystal_F_000 1256
_exptl_crystal_size_max 0.336
_exptl_crystal_size_mid 0.112
_exptl_crystal_size_min 0.101
_refine_diff_density_max 1.26
_refine_diff_density_min -0.874
_refine_diff_density_rms 0.106
_refine_ls_extinction_method none
_refine_ls_goodness_of_fit_ref 1.031
_refine_ls_hydrogen_treatment constr
_refine_ls_matrix_type full
_refine_ls_number_parameters 658
_refine_ls_number_reflns 17103
_refine_ls_number_restraints 0
_refine_ls_restrained_S_all 1.031
_refine_ls_R_factor_all 0.0312
_refine_ls_R_factor_gt 0.0272
_refine_ls_shift/su_max 0.006
_refine_ls_shift/su_mean 0
_refine_ls_structure_factor_coef Fsqd
_refine_ls_weighting_details 'w=1/[\s^2^(Fo^2^)+(0.0268P)^2^+1.4368P] where P=(Fo^2^+2Fc^2^)/3'
_refine_ls_weighting_scheme calc
_refine_ls_wR_factor_gt 0.0604
_refine_ls_wR_factor_ref 0.0623
_reflns_number_gt 15800
_reflns_number_total 17103
_reflns_threshold_expression 'I > 2\s(I)'
_cod_data_source_file om6b00864_si_003.cif
_cod_data_source_block sg658
_cod_depositor_comments 'Adding full bibliography for 4087022--4087034.cif.'
_cod_database_code 4087023

loop_
_symmetry_equiv_pos_as_xyz
'x, y, z'
'-x, -y, -z'

loop_
_atom_site_label
_atom_site_type_symbol
_atom_site_fract_x
_atom_site_fract_y
_atom_site_fract_z
_atom_site_U_iso_or_equiv
_atom_site_adp_type
_atom_site_occupancy
_atom_site_calc_flag
Ir1 Ir 0.69884(2) 0.40538(2) 0.25836(2) 0.01207(2) Uani 1 d
C11 C 0.8456(2) 0.54628(16) 0.34080(12) 0.0196(4) Uani 1 d
H11 H 0.8032 0.5224 0.3762 0.024 Uiso 1 calc
C12 C 0.7691(2) 0.57215(15) 0.27983(13) 0.0189(4) Uani 1 d
H12 H 0.6767 0.5619 0.2751 0.023 Uiso 1 calc
C13 C 0.8243(2) 0.61556(16) 0.22079(13) 0.0229(4) Uani 1 d
H13A H 0.9259 0.6533 0.2436 0.027 Uiso 1 calc
H13B H 0.7834 0.6635 0.204 0.027 Uiso 1 calc
C14 C 0.7908(2) 0.53327(16) 0.15186(12) 0.0203(4) Uani 1 d
H14A H 0.7027 0.5244 0.1133 0.024 Uiso 1 calc
H14B H 0.8646 0.5559 0.1297 0.024 Uiso 1 calc
C15 C 0.7785(2) 0.43314(15) 0.17075(11) 0.0162(4) Uani 1 d
H15 H 0.6994 0.3748 0.1402 0.019 Uiso 1 calc
C16 C 0.8783(2) 0.42035(15) 0.23186(11) 0.0154(4) Uani 1 d
H16 H 0.8617 0.3547 0.2405 0.019 Uiso 1 calc
C17 C 1.0097(2) 0.50808(16) 0.28339(13) 0.0204(4) Uani 1 d
H17A H 1.0368 0.5609 0.2552 0.024 Uiso 1 calc
H17B H 1.0854 0.4846 0.2988 0.024 Uiso 1 calc
C18 C 0.9910(2) 0.55362(18) 0.35432(13) 0.0234(4) Uani 1 d
H18A H 1.0152 0.5184 0.3946 0.028 Uiso 1 calc
H18B H 1.056 0.6254 0.3725 0.028 Uiso 1 calc
C1 C 0.59698(19) 0.25234(14) 0.22294(10) 0.0116(3) Uani 1 d
N2 N 0.54462(17) 0.17714(12) 0.16160(9) 0.0116(3) Uani 1 d
C21 C 0.5954(2) 0.17930(14) 0.09994(10) 0.0123(3) Uani 1 d
C22 C 0.5156(2) 0.18134(15) 0.02983(11) 0.0137(3) Uani 1 d
C221 C 0.3704(2) 0.17708(15) 0.01318(11) 0.0149(4) Uani 1 d
H221 H 0.3515 0.1789 0.0617 0.018 Uiso 1 calc
C222 C 0.2630(2) 0.07780(16) -0.04220(13) 0.0216(4) Uani 1 d
H22A H 0.2808 0.073 -0.0904 0.026 Uiso 1 calc
H22B H 0.272 0.0203 -0.021 0.026 Uiso 1 calc
C223 C 0.1164(2) 0.07201(17) -0.05696(14) 0.0244(5) Uani 1 d
H22C H 0.0493 0.0084 -0.0938 0.029 Uiso 1 calc
H22D H 0.0962 0.0714 -0.0094 0.029 Uiso 1 calc
C224 C 0.0984(2) 0.16047(18) -0.08744(13) 0.0237(5) Uani 1 d
H22E H 0.0039 0.1564 -0.094 0.028 Uiso 1 calc
H22F H 0.1097 0.1577 -0.1374 0.028 Uiso 1 calc
C225 C 0.2049(2) 0.25953(17) -0.03333(13) 0.0209(4) Uani 1 d
H22G H 0.1866 0.2653 0.0147 0.025 Uiso 1 calc
H22H H 0.1955 0.3163 -0.0555 0.025 Uiso 1 calc
C226 C 0.3525(2) 0.26661(15) -0.01726(12) 0.0177(4) Uani 1 d
H22I H 0.4183 0.3301 0.0202 0.021 Uiso 1 calc
H22J H 0.3744 0.2683 -0.0643 0.021 Uiso 1 calc
C23 C 0.5742(2) 0.18728(16) -0.02824(11) 0.0174(4) Uani 1 d
H23 H 0.5206 0.1871 -0.0774 0.021 Uiso 1 calc
C24 C 0.7061(2) 0.19330(16) -0.01471(11) 0.0176(4) Uani 1 d
H24 H 0.7436 0.1998 -0.0542 0.021 Uiso 1 calc
C24A C 0.7878(2) 0.18997(15) 0.05677(11) 0.0150(4) Uani 1 d
C25 C 0.9253(2) 0.19741(16) 0.07339(12) 0.0184(4) Uani 1 d
H25 H 0.9664 0.2062 0.0355 0.022 Uiso 1 calc
C26 C 0.9999(2) 0.19224(16) 0.14278(12) 0.0191(4) Uani 1 d
H26 H 1.0928 0.1993 0.1527 0.023 Uiso 1 calc
C27 C 0.9413(2) 0.17640(15) 0.20055(11) 0.0158(4) Uani 1 d
C271 C 1.0232(2) 0.17055(16) 0.27739(11) 0.0170(4) Uani 1 d
H271 H 0.9613 0.159 0.3081 0.02 Uiso 1 calc
C272 C 1.0681(2) 0.08249(18) 0.27406(13) 0.0232(4) Uani 1 d
H27A H 1.1263 0.09 0.2419 0.028 Uiso 1 calc
H27B H 0.9852 0.0185 0.2508 0.028 Uiso 1 calc
C273 C 1.1501(3) 0.0784(2) 0.35325(14) 0.0288(5) Uani 1 d
H27C H 1.0885 0.0629 0.3834 0.035 Uiso 1 calc
H27D H 1.1827 0.0235 0.3489 0.035 Uiso 1 calc
C274 C 1.2738(2) 0.1772(2) 0.39371(14) 0.0302(5) Uani 1 d
H27E H 1.3414 0.1883 0.3672 0.036 Uiso 1 calc
H27F H 1.3196 0.1734 0.4458 0.036 Uiso 1 calc
C275 C 1.2312(3) 0.2655(2) 0.39679(13) 0.0280(5) Uani 1 d
H27G H 1.3151 0.329 0.4196 0.034 Uiso 1 calc
H27H H 1.1741 0.2593 0.4294 0.034 Uiso 1 calc
C276 C 1.1490(2) 0.27016(18) 0.31838(13) 0.0255(5) Uani 1 d
H27I H 1.2102 0.2856 0.2879 0.031 Uiso 1 calc
H27J H 1.1171 0.3253 0.3232 0.031 Uiso 1 calc
C28 C 0.8083(2) 0.16977(15) 0.18552(11) 0.0149(4) Uani 1 d
H28 H 0.7678 0.1588 0.2235 0.018 Uiso 1 calc
C28A C 0.7296(2) 0.17886(14) 0.11486(11) 0.0133(3) Uani 1 d
C3 C 0.4663(2) 0.07909(14) 0.17629(11) 0.0148(4) Uani 1 d
H3A H 0.5191 0.036 0.1812 0.018 Uiso 1 calc
H3B H 0.3753 0.0424 0.1355 0.018 Uiso 1 calc
C4 C 0.4490(2) 0.11113(14) 0.25134(11) 0.0144(4) Uani 1 d
H4A H 0.3546 0.1079 0.2435 0.017 Uiso 1 calc
H4B H 0.4698 0.0693 0.2871 0.017 Uiso 1 calc
N5 N 0.55342(17) 0.21591(12) 0.27751(9) 0.0114(3) Uani 1 d
C51 C 0.5828(2) 0.29048(14) 0.34230(11) 0.0124(3) Uani 1 d
C52 C 0.6543(2) 0.28661(15) 0.41402(11) 0.0151(4) Uani 1 d
C521 C 0.7062(2) 0.20474(16) 0.42846(11) 0.0161(4) Uani 1 d
H521 H 0.6699 0.1541 0.3796 0.019 Uiso 1 calc
C522 C 0.6527(2) 0.15043(17) 0.48541(13) 0.0207(4) Uani 1 d
H52A H 0.6816 0.2002 0.533 0.025 Uiso 1 calc
H52B H 0.5502 0.1189 0.4651 0.025 Uiso 1 calc
C523 C 0.7078(2) 0.06967(17) 0.50188(13) 0.0222(4) Uani 1 d
H52C H 0.6756 0.0389 0.5409 0.027 Uiso 1 calc
H52D H 0.6708 0.016 0.4555 0.027 Uiso 1 calc
C524 C 0.8648(2) 0.11395(19) 0.52930(13) 0.0264(5) Uani 1 d
H52E H 0.8976 0.0595 0.5372 0.032 Uiso 1 calc
H52F H 0.9017 0.1627 0.5784 0.032 Uiso 1 calc
C525 C 0.9193(3) 0.1668(2) 0.47284(16) 0.0310(6) Uani 1 d
H52G H 0.8905 0.1166 0.4255 0.037 Uiso 1 calc
H52H H 1.0217 0.1978 0.4935 0.037 Uiso 1 calc
C526 C 0.8652(2) 0.24826(18) 0.45543(13) 0.0225(4) Uani 1 d
H52I H 0.8969 0.2775 0.4158 0.027 Uiso 1 calc
H52J H 0.9036 0.3029 0.5014 0.027 Uiso 1 calc
C53 C 0.6802(2) 0.36343(16) 0.47566(11) 0.0181(4) Uani 1 d
H53 H 0.7256 0.3601 0.5255 0.022 Uiso 1 calc
C54 C 0.6418(2) 0.44199(16) 0.46558(11) 0.0182(4) Uani 1 d
H54 H 0.6633 0.4929 0.5082 0.022 Uiso 1 calc
C54A C 0.5703(2) 0.44889(15) 0.39264(11) 0.0152(4) Uani 1 d
C55 C 0.5267(2) 0.52731(16) 0.38069(11) 0.0174(4) Uani 1 d
H55 H 0.5492 0.5796 0.4226 0.021 Uiso 1 calc
C56 C 0.4523(2) 0.53038(16) 0.30979(12) 0.0174(4) Uani 1 d
H56 H 0.426 0.5853 0.3034 0.021 Uiso 1 calc
C57 C 0.4145(2) 0.45306(15) 0.24639(11) 0.0143(4) Uani 1 d
C571 C 0.3321(2) 0.45744(15) 0.16895(11) 0.0153(4) Uani 1 d
H571 H 0.3011 0.3909 0.1339 0.018 Uiso 1 calc
C572 C 0.2025(2) 0.47570(17) 0.16795(13) 0.0209(4) Uani 1 d
H57A H 0.1407 0.4197 0.1831 0.025 Uiso 1 calc
H57B H 0.2301 0.5388 0.205 0.025 Uiso 1 calc
C573 C 0.1245(2) 0.48336(19) 0.08973(14) 0.0252(5) Uani 1 d
H57C H 0.0878 0.4176 0.0537 0.03 Uiso 1 calc
H57D H 0.045 0.4993 0.0917 0.03 Uiso 1 calc
C574 C 0.2180(3) 0.56433(18) 0.06206(13) 0.0262(5) Uani 1 d
H57E H 0.2479 0.631 0.0954 0.031 Uiso 1 calc
H57F H 0.1659 0.5655 0.0104 0.031 Uiso 1 calc
C575 C 0.3446(2) 0.54490(18) 0.06147(12) 0.0233(4) Uani 1 d
H57G H 0.4055 0.5999 0.045 0.028 Uiso 1 calc
H57H H 0.3152 0.4809 0.0249 0.028 Uiso 1 calc
C576 C 0.4251(2) 0.53879(17) 0.13975(12) 0.0195(4) Uani 1 d
H57I H 0.4622 0.6049 0.1753 0.023 Uiso 1 calc
H57J H 0.5044 0.523 0.1374 0.023 Uiso 1 calc
C58 C 0.4566(2) 0.37457(15) 0.25582(11) 0.0128(3) Uani 1 d
H58 H 0.4307 0.3221 0.2133 0.015 Uiso 1 calc
C58A C 0.5386(2) 0.37136(14) 0.32868(11) 0.0124(3) Uani 1 d
C10 C 0.7273(2) 0.84661(17) 0.34751(13) 0.0240(5) Uani 1 d
F11 F 0.85229(17) 0.91491(14) 0.35984(12) 0.0578(6) Uani 1 d
F12 F 0.73122(18) 0.75700(11) 0.33755(9) 0.0384(4) Uani 1 d
F13 F 0.6970(2) 0.85978(15) 0.40935(8) 0.0489(5) Uani 1 d
S1 S 0.60280(6) 0.85867(4) 0.26549(3) 0.02077(11) Uani 1 d
O11 O 0.63379(19) 0.82038(16) 0.20322(10) 0.0363(4) Uani 1 d
O12 O 0.62424(18) 0.96240(13) 0.28100(10) 0.0301(4) Uani 1 d
N10 N 0.4596(2) 0.77949(15) 0.26373(11) 0.0250(4) Uani 1 d
S2 S 0.36772(6) 0.80369(4) 0.30728(3) 0.02025(10) Uani 1 d
O21 O 0.30055(19) 0.71612(13) 0.33179(10) 0.0303(4) Uani 1 d
O22 O 0.42617(17) 0.90062(12) 0.35721(9) 0.0265(4) Uani 1 d
C20 C 0.2269(2) 0.80983(17) 0.23098(13) 0.0223(4) Uani 1 d
F21 F 0.15313(14) 0.72268(10) 0.17979(8) 0.0287(3) Uani 1 d
F22 F 0.14072(15) 0.83228(12) 0.25931(9) 0.0324(3) Uani 1 d
F23 F 0.27456(15) 0.88021(11) 0.19452(8) 0.0308(3) Uani 1 d

loop_
_atom_site_aniso_label
_atom_site_aniso_U_11
_atom_site_aniso_U_22
_atom_site_aniso_U_33
_atom_site_aniso_U_23
_atom_site_aniso_U_13
_atom_site_aniso_U_12
Ir1 0.01309(4) 0.01011(4) 0.01241(4) 0.00102(2) 0.00577(3) 0.00333(3)
C11 0.0193(10) 0.0141(9) 0.0199(10) -0.0024(8) 0.0095(8) 0.0000(8)
C12 0.0182(10) 0.0092(9) 0.0269(11) -0.0003(8) 0.0097(8) 0.0025(7)
C13 0.0255(11) 0.0116(9) 0.0326(12) 0.0068(9) 0.0132(10) 0.0058(8)
C14 0.0221(10) 0.0177(10) 0.0229(10) 0.0096(8) 0.0111(9) 0.0063(8)
C15 0.0168(9) 0.0136(9) 0.0170(9) 0.0033(7) 0.0077(8) 0.0032(7)
C16 0.0164(9) 0.0114(9) 0.0200(10) 0.0047(7) 0.0096(8) 0.0045(7)
C17 0.0139(9) 0.0178(10) 0.0261(11) 0.0025(8) 0.0070(8) 0.0033(8)
C18 0.0179(10) 0.0225(11) 0.0210(10) -0.0005(9) 0.0041(8) 0.0017(8)
C1 0.0109(8) 0.0140(9) 0.0106(8) 0.0032(7) 0.0034(6) 0.0059(7)
N2 0.0141(7) 0.0105(7) 0.0100(7) 0.0030(6) 0.0048(6) 0.0041(6)
C21 0.0150(8) 0.0112(8) 0.0116(8) 0.0013(7) 0.0069(7) 0.0049(7)
C22 0.0170(9) 0.0128(9) 0.0114(8) 0.0026(7) 0.0050(7) 0.0060(7)
C221 0.0156(9) 0.0157(9) 0.0126(8) 0.0034(7) 0.0046(7) 0.0054(7)
C222 0.0207(10) 0.0147(10) 0.0235(11) 0.0009(8) 0.0029(8) 0.0053(8)
C223 0.0177(10) 0.0166(10) 0.0286(12) 0.0009(9) 0.0014(9) 0.0014(8)
C224 0.0204(10) 0.0273(12) 0.0189(10) 0.0035(9) 0.0010(8) 0.0095(9)
C225 0.0196(10) 0.0197(10) 0.0246(11) 0.0070(8) 0.0071(8) 0.0092(8)
C226 0.0177(9) 0.0129(9) 0.0225(10) 0.0049(8) 0.0070(8) 0.0060(8)
C23 0.0230(10) 0.0198(10) 0.0120(8) 0.0044(7) 0.0069(8) 0.0107(8)
C24 0.0259(11) 0.0184(10) 0.0139(9) 0.0061(7) 0.0115(8) 0.0108(8)
C24A 0.0197(9) 0.0126(9) 0.0152(9) 0.0039(7) 0.0080(7) 0.0075(8)
C25 0.0214(10) 0.0188(10) 0.0216(10) 0.0069(8) 0.0134(8) 0.0102(8)
C26 0.0173(9) 0.0199(10) 0.0256(11) 0.0067(8) 0.0117(8) 0.0099(8)
C27 0.0172(9) 0.0147(9) 0.0176(9) 0.0047(7) 0.0061(8) 0.0085(8)
C271 0.0160(9) 0.0199(10) 0.0179(9) 0.0067(8) 0.0071(8) 0.0086(8)
C272 0.0264(11) 0.0241(11) 0.0222(11) 0.0088(9) 0.0064(9) 0.0144(9)
C273 0.0325(13) 0.0336(13) 0.0262(12) 0.0126(10) 0.0068(10) 0.0211(11)
C274 0.0199(11) 0.0511(16) 0.0227(11) 0.0126(11) 0.0071(9) 0.0168(11)
C275 0.0240(11) 0.0336(13) 0.0183(10) 0.0044(9) 0.0048(9) 0.0050(10)
C276 0.0246(11) 0.0223(11) 0.0241(11) 0.0064(9) 0.0052(9) 0.0054(9)
C28 0.0186(9) 0.0143(9) 0.0137(9) 0.0039(7) 0.0064(7) 0.0079(8)
C28A 0.0157(9) 0.0115(8) 0.0136(8) 0.0030(7) 0.0058(7) 0.0061(7)
C3 0.0189(9) 0.0092(8) 0.0142(9) 0.0019(7) 0.0060(7) 0.0033(7)
C4 0.0166(9) 0.0112(9) 0.0136(9) 0.0020(7) 0.0062(7) 0.0027(7)
N5 0.0151(7) 0.0087(7) 0.0104(7) 0.0014(6) 0.0060(6) 0.0037(6)
C51 0.0143(8) 0.0106(8) 0.0125(8) 0.0019(7) 0.0065(7) 0.0041(7)
C52 0.0166(9) 0.0161(9) 0.0121(8) 0.0018(7) 0.0045(7) 0.0068(8)
C521 0.0202(10) 0.0177(10) 0.0112(8) 0.0020(7) 0.0032(7) 0.0107(8)
C522 0.0202(10) 0.0198(10) 0.0266(11) 0.0101(9) 0.0109(9) 0.0094(8)
C523 0.0228(11) 0.0230(11) 0.0235(11) 0.0103(9) 0.0073(9) 0.0114(9)
C524 0.0247(11) 0.0327(13) 0.0254(11) 0.0160(10) 0.0062(9) 0.0151(10)
C525 0.0285(12) 0.0404(15) 0.0415(14) 0.0236(12) 0.0199(11) 0.0235(12)
C526 0.0214(10) 0.0271(12) 0.0262(11) 0.0121(9) 0.0132(9) 0.0125(9)
C53 0.0225(10) 0.0196(10) 0.0111(9) 0.0018(7) 0.0034(8) 0.0095(8)
C54 0.0238(10) 0.0183(10) 0.0122(9) 0.0001(7) 0.0065(8) 0.0090(8)
C54A 0.0187(9) 0.0142(9) 0.0140(9) 0.0018(7) 0.0077(7) 0.0069(8)
C55 0.0223(10) 0.0165(10) 0.0154(9) 0.0008(7) 0.0093(8) 0.0086(8)
C56 0.0224(10) 0.0141(9) 0.0201(10) 0.0042(8) 0.0099(8) 0.0100(8)
C57 0.0157(9) 0.0138(9) 0.0148(9) 0.0033(7) 0.0064(7) 0.0066(7)
C571 0.0178(9) 0.0138(9) 0.0156(9) 0.0033(7) 0.0057(7) 0.0080(8)
C572 0.0177(10) 0.0227(11) 0.0256(11) 0.0080(9) 0.0091(8) 0.0097(9)
C573 0.0184(10) 0.0272(12) 0.0283(12) 0.0055(9) 0.0027(9) 0.0118(9)
C574 0.0304(12) 0.0240(12) 0.0236(11) 0.0090(9) 0.0025(9) 0.0145(10)
C575 0.0241(11) 0.0248(11) 0.0188(10) 0.0088(9) 0.0063(9) 0.0072(9)
C576 0.0158(9) 0.0239(11) 0.0186(10) 0.0077(8) 0.0063(8) 0.0065(8)
C58 0.0138(8) 0.0128(9) 0.0135(8) 0.0030(7) 0.0066(7) 0.0057(7)
C58A 0.0131(8) 0.0130(9) 0.0126(8) 0.0034(7) 0.0065(7) 0.0053(7)
C10 0.0262(11) 0.0188(11) 0.0227(11) 0.0015(8) 0.0005(9) 0.0115(9)
F11 0.0226(8) 0.0435(11) 0.0814(14) 0.0224(10) -0.0108(9) 0.0045(8)
F12 0.0534(10) 0.0264(8) 0.0366(9) 0.0016(6) 0.0034(7) 0.0287(8)
F13 0.0759(13) 0.0707(13) 0.0159(7) 0.0061(8) 0.0069(8) 0.0554(11)
S1 0.0183(2) 0.0279(3) 0.0166(2) 0.0074(2) 0.00471(19) 0.0101(2)
O11 0.0310(10) 0.0636(14) 0.0190(8) 0.0084(8) 0.0106(7) 0.0229(10)
O12 0.0251(9) 0.0284(9) 0.0422(10) 0.0204(8) 0.0119(8) 0.0134(7)
N10 0.0211(9) 0.0233(10) 0.0250(10) -0.0038(8) 0.0079(8) 0.0050(8)
S2 0.0206(2) 0.0187(2) 0.0176(2) 0.00122(19) 0.0070(2) 0.0039(2)
O21 0.0338(10) 0.0257(9) 0.0285(9) 0.0099(7) 0.0131(8) 0.0058(8)
O22 0.0258(8) 0.0229(8) 0.0228(8) -0.0046(7) 0.0085(7) 0.0035(7)
C20 0.0198(10) 0.0178(10) 0.0252(11) 0.0010(8) 0.0093(9) 0.0030(8)
F21 0.0230(7) 0.0224(7) 0.0264(7) -0.0049(6) 0.0019(6) 0.0012(6)
F22 0.0260(7) 0.0375(9) 0.0372(8) 0.0037(7) 0.0150(6) 0.0148(7)
F23 0.0298(8) 0.0275(8) 0.0294(8) 0.0128(6) 0.0088(6) 0.0045(6)

loop_
_atom_type_symbol
_atom_type_description
_atom_type_scat_dispersion_real
_atom_type_scat_dispersion_imag
_atom_type_scat_source
C C 0.0033 0.0016 'International Tables Vol C Tables 4.2.6.8 and 6.1.1.4'
H H 0 0 'International Tables Vol C Tables 4.2.6.8 and 6.1.1.4'
N N 0.0061 0.0033 'International Tables Vol C Tables 4.2.6.8 and 6.1.1.4'
O O 0.0106 0.006 'International Tables Vol C Tables 4.2.6.8 and 6.1.1.4'
F F 0.0171 0.0103 'International Tables Vol C Tables 4.2.6.8 and 6.1.1.4'
S S 0.1246 0.1234 'International Tables Vol C Tables 4.2.6.8 and 6.1.1.4'
Ir Ir -1.4442 7.9887 'International Tables Vol C Tables 4.2.6.8 and 6.1.1.4'

loop_
_exptl_crystal_face_index_h
_exptl_crystal_face_index_k
_exptl_crystal_face_index_l
_exptl_crystal_face_perp_dist
0 0 1 0.0634
0 0 -1 0.0372
-1 0 1 0.0472
1 0 -1 0.0605
-1 0 0 0.0463
1 0 0 0.0609
0 2 -1 0.1208
0 -1 0 0.1494
1 -1 0 0.1388

loop_
_geom_angle_atom_site_label_1
_geom_angle_atom_site_label_2
_geom_angle_atom_site_label_3
_geom_angle
C1 Ir1 C15 98.53(8)
C1 Ir1 C16 98.00(7)
C15 Ir1 C16 39.65(8)
C1 Ir1 C11 154.24(8)
C15 Ir1 C11 96.95(8)
C16 Ir1 C11 81.16(8)
C1 Ir1 C12 167.80(8)
C15 Ir1 C12 80.31(8)
C16 Ir1 C12 88.84(8)
C11 Ir1 C12 36.80(8)
C1 Ir1 C58A 78.92(7)
C15 Ir1 C58A 161.15(7)
C16 Ir1 C58A 158.95(7)
C11 Ir1 C58A 92.63(7)
C12 Ir1 C58A 98.22(7)
C1 Ir1 C58 76.86(7)
C15 Ir1 C58 127.67(7)
C16 Ir1 C58 166.16(7)
C11 Ir1 C58 109.11(7)
C12 Ir1 C58 94.15(7)
C58A Ir1 C58 33.48(6)
C12 C11 C18 124.5(2)
C12 C11 Ir1 72.83(12)
C18 C11 Ir1 109.00(14)
C12 C11 H11 117.8
C18 C11 H11 117.8
Ir1 C11 H11 88.1
C11 C12 C13 124.0(2)
C11 C12 Ir1 70.37(12)
C13 C12 Ir1 112.50(14)
C11 C12 H12 118
C13 C12 H12 118
Ir1 C12 H12 87.1
C12 C13 C14 112.15(17)
C12 C13 H13A 109.2
C14 C13 H13A 109.2
C12 C13 H13B 109.2
C14 C13 H13B 109.2
H13A C13 H13B 107.9
C15 C14 C13 113.26(18)
C15 C14 H14A 108.9
C13 C14 H14A 108.9
C15 C14 H14B 108.9
C13 C14 H14B 108.9
H14A C14 H14B 107.7
C16 C15 C14 124.16(18)
C16 C15 Ir1 70.78(11)
C14 C15 Ir1 113.34(14)
C16 C15 H15 117.9
C14 C15 H15 117.9
Ir1 C15 H15 85.9
C15 C16 C17 122.33(18)
C15 C16 Ir1 69.57(11)
C17 C16 Ir1 114.63(13)
C15 C16 H16 118.8
C17 C16 H16 118.8
Ir1 C16 H16 86
C16 C17 C18 112.01(17)
C16 C17 H17A 109.2
C18 C17 H17A 109.2
C16 C17 H17B 109.2
C18 C17 H17B 109.2
H17A C17 H17B 107.9
C11 C18 C17 113.18(18)
C11 C18 H18A 108.9
C17 C18 H18A 108.9
C11 C18 H18B 108.9
C17 C18 H18B 108.9
H18A C18 H18B 107.8
N2 C1 N5 108.70(16)
N2 C1 Ir1 141.97(14)
N5 C1 Ir1 108.70(13)
C1 N2 C21 124.72(16)
C1 N2 C3 111.56(15)
C21 N2 C3 120.09(15)
C22 C21 C28A 122.66(17)
C22 C21 N2 120.38(17)
C28A C21 N2 116.96(16)
C21 C22 C23 117.57(18)
C21 C22 C221 122.57(17)
C23 C22 C221 119.86(17)
C22 C221 C226 112.98(16)
C22 C221 C222 110.81(16)
C226 C221 C222 109.92(17)
C22 C221 H221 107.6
C226 C221 H221 107.6
C222 C221 H221 107.6
C223 C222 C221 110.81(18)
C223 C222 H22A 109.5
C221 C222 H22A 109.5
C223 C222 H22B 109.5
C221 C222 H22B 109.5
H22A C222 H22B 108.1
C224 C223 C222 111.57(19)
C224 C223 H22C 109.3
C222 C223 H22C 109.3
C224 C223 H22D 109.3
C222 C223 H22D 109.3
H22C C223 H22D 108
C223 C224 C225 110.31(18)
C223 C224 H22E 109.6
C225 C224 H22E 109.6
C223 C224 H22F 109.6
C225 C224 H22F 109.6
H22E C224 H22F 108.1
C224 C225 C226 111.68(18)
C224 C225 H22G 109.3
C226 C225 H22G 109.3
C224 C225 H22H 109.3
C226 C225 H22H 109.3
H22G C225 H22H 107.9
C225 C226 C221 111.37(17)
C225 C226 H22I 109.4
C221 C226 H22I 109.4
C225 C226 H22J 109.4
C221 C226 H22J 109.4
H22I C226 H22J 108
C24 C23 C22 121.35(18)
C24 C23 H23 119.3
C22 C23 H23 119.3
C23 C24 C24A 121.33(18)
C23 C24 H24 119.3
C24A C24 H24 119.3
C24 C24A C25 123.08(18)
C24 C24A C28A 118.64(18)
C25 C24A C28A 118.27(18)
C26 C25 C24A 121.27(19)
C26 C25 H25 119.4
C24A C25 H25 119.4
C25 C26 C27 121.28(19)
C25 C26 H26 119.4
C27 C26 H26 119.4
C28 C27 C26 118.14(18)
C28 C27 C271 120.30(18)
C26 C27 C271 121.53(18)
C27 C271 C272 112.69(17)
C27 C271 C276 111.47(17)
C272 C271 C276 110.54(18)
C27 C271 H271 107.3
C272 C271 H271 107.3
C276 C271 H271 107.3
C271 C272 C273 111.23(19)
C271 C272 H27A 109.4
C273 C272 H27A 109.4
C271 C272 H27B 109.4
C273 C272 H27B 109.4
H27A C272 H27B 108
C274 C273 C272 111.7(2)
C274 C273 H27C 109.3
C272 C273 H27C 109.3
C274 C273 H27D 109.3
C272 C273 H27D 109.3
H27C C273 H27D 107.9
C273 C274 C275 111.64(19)
C273 C274 H27E 109.3
C275 C274 H27E 109.3
C273 C274 H27F 109.3
C275 C274 H27F 109.3
H27E C274 H27F 108
C274 C275 C276 111.8(2)
C274 C275 H27G 109.3
C276 C275 H27G 109.3
C274 C275 H27H 109.3
C276 C275 H27H 109.3
H27G C275 H27H 107.9
C275 C276 C271 111.85(19)
C275 C276 H27I 109.2
C271 C276 H27I 109.2
C275 C276 H27J 109.2
C271 C276 H27J 109.2
H27I C276 H27J 107.9
C27 C28 C28A 122.04(18)
C27 C28 H28 119
C28A C28 H28 119
C24A C28A C28 118.88(17)
C24A C28A C21 118.20(17)
C28 C28A C21 122.91(17)
N2 C3 C4 102.72(15)
N2 C3 H3A 111.2
C4 C3 H3A 111.2
N2 C3 H3B 111.2
C4 C3 H3B 111.2
H3A C3 H3B 109.1
N5 C4 C3 100.80(15)
N5 C4 H4A 111.6
C3 C4 H4A 111.6
N5 C4 H4B 111.6
C3 C4 H4B 111.6
H4A C4 H4B 109.4
C1 N5 C51 114.95(16)
C1 N5 C4 113.25(15)
C51 N5 C4 128.95(16)
C52 C51 N5 121.15(17)
C52 C51 C58A 122.03(17)
N5 C51 C58A 116.78(16)
C51 C52 C53 118.04(18)
C51 C52 C521 122.41(17)
C53 C52 C521 119.55(17)
C52 C521 C522 111.29(16)
C52 C521 C526 110.61(17)
C522 C521 C526 110.89(17)
C52 C521 H521 108
C522 C521 H521 108
C526 C521 H521 108
C523 C522 C521 111.61(17)
C523 C522 H52A 109.3
C521 C522 H52A 109.3
C523 C522 H52B 109.3
C521 C522 H52B 109.3
H52A C522 H52B 108
C524 C523 C522 111.01(19)
C524 C523 H52C 109.4
C522 C523 H52C 109.4
C524 C523 H52D 109.4
C522 C523 H52D 109.4
H52C C523 H52D 108
C523 C524 C525 111.31(19)
C523 C524 H52E 109.4
C525 C524 H52E 109.4
C523 C524 H52F 109.4
C525 C524 H52F 109.4
H52E C524 H52F 108
C524 C525 C526 111.55(19)
C524 C525 H52G 109.3
C526 C525 H52G 109.3
C524 C525 H52H 109.3
C526 C525 H52H 109.3
H52G C525 H52H 108
C525 C526 C521 111.11(19)
C525 C526 H52I 109.4
C521 C526 H52I 109.4
C525 C526 H52J 109.4
C521 C526 H52J 109.4
H52I C526 H52J 108
C54 C53 C52 122.06(19)
C54 C53 H53 119
C52 C53 H53 119
C53 C54 C54A 121.16(19)
C53 C54 H54 119.4
C54A C54 H54 119.4
C55 C54A C54 122.47(18)
C55 C54A C58A 118.79(18)
C54 C54A C58A 118.73(18)
C56 C55 C54A 121.61(19)
C56 C55 H55 119.2
C54A C55 H55 119.2
C55 C56 C57 120.90(19)
C55 C56 H56 119.6
C57 C56 H56 119.6
C58 C57 C56 119.20(18)
C58 C57 C571 120.60(17)
C56 C57 C571 120.18(17)
C57 C571 C572 112.60(17)
C57 C571 C576 109.88(17)
C572 C571 C576 110.69(17)
C57 C571 H571 107.8
C572 C571 H571 107.8
C576 C571 H571 107.8
C573 C572 C571 111.32(18)
C573 C572 H57A 109.4
C571 C572 H57A 109.4
C573 C572 H57B 109.4
C571 C572 H57B 109.4
H57A C572 H57B 108
C574 C573 C572 111.27(19)
C574 C573 H57C 109.4
C572 C573 H57C 109.4
C574 C573 H57D 109.4
C572 C573 H57D 109.4
H57C C573 H57D 108
C573 C574 C575 110.97(18)
C573 C574 H57E 109.4
C575 C574 H57E 109.4
C573 C574 H57F 109.4
C575 C574 H57F 109.4
H57E C574 H57F 108
C574 C575 C576 110.98(19)
C574 C575 H57G 109.4
C576 C575 H57G 109.4
C574 C575 H57H 109.4
C576 C575 H57H 109.4
H57G C575 H57H 108
C575 C576 C571 111.06(17)
C575 C576 H57I 109.4
C571 C576 H57I 109.4
C575 C576 H57J 109.4
C571 C576 H57J 109.4
H57I C576 H57J 108
C57 C58 C58A 121.09(18)
C57 C58 Ir1 116.97(13)
C58A C58 Ir1 70.27(10)
C57 C58 H58 119.5
C58A C58 H58 119.5
Ir1 C58 H58 83.2
C58 C58A C54A 118.31(17)
C58 C58A C51 123.59(17)
C54A C58A C51 117.94(17)
C58 C58A Ir1 76.25(11)
C54A C58A Ir1 116.92(13)
C51 C58A Ir1 82.62(11)
F12 C10 F11 108.2(2)
F12 C10 F13 107.1(2)
F11 C10 F13 107.8(2)
F12 C10 S1 111.74(16)
F11 C10 S1 109.85(17)
F13 C10 S1 111.90(16)
O12 S1 O11 119.01(12)
O12 S1 N10 116.66(11)
O11 S1 N10 107.98(11)
O12 S1 C10 104.65(10)
O11 S1 C10 103.32(11)
N10 S1 C10 102.98(11)
S2 N10 S1 124.28(13)
O22 S2 O21 119.54(11)
O22 S2 N10 116.91(10)
O21 S2 N10 108.55(11)
O22 S2 C20 103.28(10)
O21 S2 C20 103.57(11)
N10 S2 C20 102.37(11)
F22 C20 F21 107.50(18)
F22 C20 F23 108.12(19)
F21 C20 F23 107.30(18)
F22 C20 S2 109.67(16)
F21 C20 S2 112.49(16)
F23 C20 S2 111.57(15)

loop_
_geom_bond_atom_site_label_1
_geom_bond_atom_site_label_2
_geom_bond_distance
Ir1 C1 2.0431(19)
Ir1 C15 2.102(2)
Ir1 C16 2.1178(19)
Ir1 C11 2.195(2)
Ir1 C12 2.227(2)
Ir1 C58A 2.4490(18)
Ir1 C58 2.5271(19)
C11 C12 1.396(3)
C11 C18 1.509(3)
C11 H11 0.95
C12 C13 1.513(3)
C12 H12 0.95
C13 C14 1.540(3)
C13 H13A 0.99
C13 H13B 0.99
C14 C15 1.508(3)
C14 H14A 0.99
C14 H14B 0.99
C15 C16 1.431(3)
C15 H15 0.95
C16 C17 1.520(3)
C16 H16 0.95
C17 C18 1.538(3)
C17 H17A 0.99
C17 H17B 0.99
C18 H18A 0.99
C18 H18B 0.99
C1 N2 1.339(2)
C1 N5 1.343(2)
N2 C21 1.432(2)
N2 C3 1.487(2)
C21 C22 1.379(3)
C21 C28A 1.425(3)
C22 C23 1.422(3)
C22 C221 1.515(3)
C221 C226 1.533(3)
C221 C222 1.537(3)
C221 H221 1
C222 C223 1.527(3)
C222 H22A 0.99
C222 H22B 0.99
C223 C224 1.519(3)
C223 H22C 0.99
C223 H22D 0.99
C224 C225 1.524(3)
C224 H22E 0.99
C224 H22F 0.99
C225 C226 1.528(3)
C225 H22G 0.99
C225 H22H 0.99
C226 H22I 0.99
C226 H22J 0.99
C23 C24 1.369(3)
C23 H23 0.95
C24 C24A 1.414(3)
C24 H24 0.95
C24A C25 1.417(3)
C24A C28A 1.421(3)
C25 C26 1.364(3)
C25 H25 0.95
C26 C27 1.422(3)
C26 H26 0.95
C27 C28 1.374(3)
C27 C271 1.509(3)
C271 C272 1.531(3)
C271 C276 1.536(3)
C271 H271 1
C272 C273 1.536(3)
C272 H27A 0.99
C272 H27B 0.99
C273 C274 1.518(4)
C273 H27C 0.99
C273 H27D 0.99
C274 C275 1.518(4)
C274 H27E 0.99
C274 H27F 0.99
C275 C276 1.527(3)
C275 H27G 0.99
C275 H27H 0.99
C276 H27I 0.99
C276 H27J 0.99
C28 C28A 1.422(3)
C28 H28 0.95
C3 C4 1.537(3)
C3 H3A 0.99
C3 H3B 0.99
C4 N5 1.475(2)
C4 H4A 0.99
C4 H4B 0.99
N5 C51 1.430(2)
C51 C52 1.382(3)
C51 C58A 1.445(3)
C52 C53 1.420(3)
C52 C521 1.512(3)
C521 C522 1.534(3)
C521 C526 1.537(3)
C521 H521 1
C522 C523 1.524(3)
C522 H52A 0.99
C522 H52B 0.99
C523 C524 1.517(3)
C523 H52C 0.99
C523 H52D 0.99
C524 C525 1.521(3)
C524 H52E 0.99
C524 H52F 0.99
C525 C526 1.530(3)
C525 H52G 0.99
C525 H52H 0.99
C526 H52I 0.99
C526 H52J 0.99
C53 C54 1.367(3)
C53 H53 0.95
C54 C54A 1.417(3)
C54 H54 0.95
C54A C55 1.403(3)
C54A C58A 1.438(3)
C55 C56 1.376(3)
C55 H55 0.95
C56 C57 1.411(3)
C56 H56 0.95
C57 C58 1.388(3)
C57 C571 1.512(3)
C571 C572 1.536(3)
C571 C576 1.537(3)
C571 H571 1
C572 C573 1.526(3)
C572 H57A 0.99
C572 H57B 0.99
C573 C574 1.519(3)
C573 H57C 0.99
C573 H57D 0.99
C574 C575 1.519(3)
C574 H57E 0.99
C574 H57F 0.99
C575 C576 1.527(3)
C575 H57G 0.99
C575 H57H 0.99
C576 H57I 0.99
C576 H57J 0.99
C58 C58A 1.435(3)
C58 H58 0.95
C10 F12 1.318(3)
C10 F11 1.318(3)
C10 F13 1.322(3)
C10 S1 1.828(2)
S1 O12 1.4295(18)
S1 O11 1.4324(18)
S1 N10 1.579(2)
N10 S2 1.580(2)
S2 O22 1.4280(16)
S2 O21 1.4299(18)
S2 C20 1.830(2)
C20 F22 1.331(3)
C20 F21 1.334(2)
C20 F23 1.334(3)
